data_1561491
loop_
_publ_author_name
'Yahia, H. Ben'
'Essehli, R.'
'Avdeev, M.'
'Park, J-B.'
'Sun, Y-K.'
'Al-Maadeed, M.A.'
'Belharouak, I.'

_publ_section_title
;
 Neutron diffraction studies of the Na-ion battery electrode materials
 NaCoCr2(PO4)3, NaNiCr2(PO4)3, and Na2Ni2Cr(PO4)3
;
_journal_name_full 'Journal of Solid State Chemistry'
_journal_page_first 103
_journal_page_last 108
_journal_paper_doi 10.1016/j.jssc.2016.03.011
_journal_volume 238
_journal_year 2016
_chemical_formula_sum 'Cr Na2 Ni2 O12 P3'
_chemical_formula_weight 500.29
_space_group_IT_number 74
_space_group_name_Hall '-I 2b 2'
_space_group_name_H-M_alt 'I m m a'
_symmetry_cell_setting orthorhombic
_symmetry_space_group_name_H-M 'I m m a'
_cell_angle_alpha 90.0
_cell_angle_beta 90.0
_cell_angle_gamma 90.0
_cell_formula_units_Z 4
_cell_length_a 10.3667(4)
_cell_length_b 13.0988(7)
_cell_length_c 6.48167(33)
_cell_measurement_reflns_used 122
_cell_measurement_temperature 295
_cell_measurement_theta_max 134.0
_cell_measurement_theta_min 8.0
_cell_volume 880.15(7)
_computing_structure_refinement GSAS
_diffrn_ambient_temperature 295
_diffrn_measurement_device_type 'Neutron powder diffractometer'
_diffrn_radiation_probe neutron
_diffrn_radiation_wavelength 2.4395
_pd_calc_method 'Rietveld Refinement'
_pd_meas_2theta_range_inc 0.05
_pd_meas_2theta_range_max 163.95
_pd_meas_2theta_range_min 2.75
_pd_phase_name ECH0013835_Na2Ni2Cr(PO4)3.cif
_pd_proc_2theta_range_inc 0.05
_pd_proc_2theta_range_max 163.95
_pd_proc_2theta_range_min 2.75
_pd_proc_info_datetime 2015-11-30T09:17:29
_pd_proc_ls_peak_cutoff 0.00100
_pd_proc_ls_prof_R_factor 0.0436
_pd_proc_ls_prof_wR_expected 0.0316
_pd_proc_ls_prof_wR_factor 0.0565
_refine_ls_goodness_of_fit_all 1.80
_refine_ls_matrix_type full
_refine_ls_number_parameters 42
_refine_ls_number_restraints 0
_refine_ls_R_Fsqd_factor 0.04086
_refine_ls_shift/su_max 0.04
_refine_ls_shift/su_mean 0.01
_reflns_d_resolution_high 1.340
_reflns_d_resolution_low 6.549
_reflns_limit_h_max 8
_reflns_limit_h_min 0
_reflns_limit_k_max 10
_reflns_limit_k_min 0
_reflns_limit_l_max 4
_reflns_limit_l_min 0
_reflns_number_total 116
_cod_data_source_file JSSC-2016-238-103.cif
_cod_data_source_block ECH0013835_Na2Ni2Cr(PO4)3
_cod_depositor_comments
;
The following automatic conversions were performed:

data item '_geom_angle_publ_flag' value 'N' was changed to 'n' in
accordance with the built-in table derived from the CIF Core
dictionary named 'cif_core.dic' version 2.4.5 last updated on
2014-11-21 (31 times).

data item '_geom_bond_publ_flag' value 'N' was changed to 'n' in
accordance with the built-in table derived from the CIF Core
dictionary named 'cif_core.dic' version 2.4.5 last updated on
2014-11-21 (34 times).

Automatic conversion script
Id: cif_fix_values 8369 2020-08-20 11:38:08Z andrius 
;
_cod_original_cell_volume 880.16(6)
_cod_database_code 1561491

loop_
_symmetry_equiv_pos_site_id
_symmetry_equiv_pos_as_xyz
1 +x,+y,+z
2 -x,+y,+z
3 +x,-y+1/2,+z
4 -x,-y+1/2,+z
-1 -x,-y,-z
-2 +x,-y,-z
-3 -x,+y+1/2,-z
-4 +x,+y+1/2,-z
101 +x+1/2,+y+1/2,+z+1/2
102 -x+1/2,+y+1/2,+z+1/2
103 +x+1/2,-y,+z+1/2
104 -x+1/2,-y,+z+1/2
-101 -x+1/2,-y+1/2,-z+1/2
-102 +x+1/2,-y+1/2,-z+1/2
-103 -x+1/2,+y,-z+1/2
-104 +x+1/2,+y,-z+1/2

loop_
_atom_site_type_symbol
_atom_site_label
_atom_site_fract_x
_atom_site_fract_y
_atom_site_fract_z
_atom_site_occupancy
_atom_site_thermal_displace_type
_atom_site_U_iso_or_equiv
_atom_site_symmetry_multiplicity
Na Na1 0.0 0.75 0.604(4) 1.0 Uiso 0.111(5) 4
Ni Ni1 0.25 0.63457(31) 0.25 0.821(5) Uiso 0.0089(7) 8
Cr Cr1 0.25 0.63457(31) 0.25 0.179(5) Uiso 0.0089(7) 8
Cr Cr2 0.5 0.5 0.5 0.642(10) Uiso 0.0089(7) 4
P P1 0.25 0.4265(5) 0.25 1.0 Uiso 0.0086(5) 8
P P2 0.0 0.75 0.0936(17) 1.0 Uiso 0.0086(5) 4
O O1 0.28892(28) 0.3659(4) 0.0641(6) 1.0 Uiso 0.0086(5) 16
O O2 0.1390(4) 0.51166(29) 0.2055(6) 1.0 Uiso 0.0086(5) 16
O O3 0.0 0.6565(5) 0.9469(8) 1.0 Uiso 0.0086(5) 8
O O4 0.1208(6) 0.75 0.2314(11) 1.0 Uiso 0.0086(5) 8
Ni Ni2 0.5 0.5 0.5 0.358(10) Uiso 0.0089(7) 4
Na Na2 0.0 0.5 0.5 1.0 Uiso 0.111(5) 4

loop_
_geom_angle_atom_site_label_1
_geom_angle_atom_site_label_2
_geom_angle_atom_site_label_3
_geom_angle
_geom_angle_site_symmetry_1
_geom_angle_site_symmetry_2
_geom_angle_site_symmetry_3
_geom_angle_publ_flag
Na1 O1 Ni1 104.6(5) 101_544 . -2_565 n
Na1 O1 Cr1 104.6(5) 101_544 . -2_565 n
Na1 O1 P1 116.3(5) 101_544 . 1_555 n
Ni1 O1 Cr1 0.0 -2_565 . -2_565 n
Ni1 O1 P1 137.61(30) -2_565 . 1_555 n
Cr1 O1 P1 137.61(30) -2_565 . 1_555 n
Ni1 O2 Cr1 0.0 1_555 . 1_555 n
Ni1 O2 P1 96.88(28) 1_555 . 1_555 n
Ni1 O2 Na2 106.40(18) 1_555 . 1_555 n
Cr1 O2 P1 96.88(28) 1_555 . 1_555 n
Cr1 O2 Na2 106.40(18) 1_555 . 1_555 n
Cr2 O2 Ni2 0.0 103_454 . 103_454 n
P1 O2 Na2 103.88(20) 1_555 . 1_555 n
Na1 O3 Cr2 128.39(35) 1_555 . 103_465 n
Na1 O3 P2 99.0(5) 1_555 . 1_556 n
Cr2 O3 Ni2 0.0 103_455 . 103_455 n
Na1 O4 Ni1 104.59(25) 1_555 . 1_555 n
Na1 O4 Ni1 104.59(25) 1_555 . 3_565 n
Na1 O4 Cr1 104.59(25) 1_555 . 1_555 n
Na1 O4 Cr1 104.59(25) 1_555 . 3_565 n
Na1 O4 P2 98.1(5) 1_555 . 1_555 n
Ni1 O4 Ni1 96.70(30) 1_555 . 3_565 n
Ni1 O4 Cr1 0.0 1_555 . 1_555 n
Ni1 O4 Cr1 96.70(30) 1_555 . 3_565 n
Ni1 O4 P2 124.99(28) 1_555 . 1_555 n
Ni1 O4 Cr1 96.70(30) 3_565 . 1_555 n
Ni1 O4 Cr1 0.0 3_565 . 3_565 n
Ni1 O4 P2 124.99(28) 3_565 . 1_555 n
Cr1 O4 Cr1 96.70(30) 1_555 . 3_565 n
Cr1 O4 P2 124.99(28) 1_555 . 1_555 n
Cr1 O4 P2 124.99(28) 3_565 . 1_555 n

loop_
_geom_bond_atom_site_label_1
_geom_bond_atom_site_label_2
_geom_bond_distance
_geom_bond_site_symmetry_1
_geom_bond_site_symmetry_2
_geom_bond_publ_flag
Na1 O1 2.676(4) . 101_455 n
Na1 O1 2.676(4) . 102_555 n
Na1 O1 2.676(4) . 103_465 n
Na1 O1 2.676(4) . 104_565 n
Na1 O3 2.537(22) . 1_555 n
Na1 O3 2.537(22) . 3_565 n
Na1 O4 2.721(22) . 1_555 n
Na1 O4 2.721(22) . 2_555 n
Ni1 O1 2.075(4) . -2_565 n
Ni1 O1 2.075(4) . 104_565 n
Ni1 O2 2.000(5) . 1_555 n
Ni1 O4 2.023(5) . 1_555 n
Cr1 O1 2.075(4) . -2_565 n
Cr1 O1 2.075(4) . 104_565 n
Cr1 O2 2.000(5) . 1_555 n
Cr1 O4 2.023(5) . 1_555 n
Cr2 O2 1.968(4) . 103_565 n
Cr2 O2 1.968(4) . 104_565 n
Cr2 O3 2.079(6) . 103_564 n
P1 O1 1.498(5) . 1_555 n
P1 O2 1.629(6) . 1_555 n
P2 O3 1.550(8) . 1_554 n
P2 O3 1.550(8) . 3_564 n
P2 O4 1.538(9) . 1_555 n
P2 O4 1.538(9) . 2_555 n
Ni2 O2 1.968(4) . 103_565 n
Ni2 O2 1.968(4) . 104_565 n
Ni2 O3 2.079(6) . 103_564 n
Na2 O1 2.836(4) . 103_465 n
Na2 O1 2.836(4) . 104_565 n
Na2 O2 2.397(4) . 1_555 n
Na2 O2 2.397(4) . 2_555 n
Na2 O2 2.397(4) . -1_566 n
Na2 O2 2.397(4) . -2_566 n
